data_4319261
loop_
_publ_author_name
'Dmitry V. Fomitchev'
'Booyong S. Lim'
'R. H. Holm'

_publ_contact_author
;
       R.H. Holm
       Department of Chemistry and Chemical Biology
       Harvard University
       Cambridge, MA 02138
       USA
;
_publ_contact_author_email holm@chemistry.harvard.edu
_publ_contact_author_fax '+1 (617) 496-9289'
_publ_contact_author_phone '+1 (617) 495-0853'
_publ_section_title
;
 Electron Distribution in the Nonclassical Bis(dithiolene) Electron
 Transfer Series [M(CO)2(S2C2Me2)2]0/1-/2- (M = Mo, W): Assessment by
 Structural, Spectroscopic, and Density Functional Theory Results
;
_journal_name_full 'Inorganic Chemistry'
_journal_page_first 645
_journal_page_last 654
_journal_paper_doi 10.1021/ic001046w
_journal_volume 40
_journal_year 2001
_chemical_formula_sum 'C26 H52 N2 O2 S4 W'
_chemical_formula_weight 736.79
_chemical_name_systematic
; 
 ? 
;
_space_group_IT_number 14
_symmetry_cell_setting monoclinic
_symmetry_space_group_name_Hall '-P 2yn'
_symmetry_space_group_name_H-M 'P 1 21/n 1'
_atom_sites_solution_hydrogens geom
_atom_sites_solution_primary direct
_atom_sites_solution_secondary difmap
_audit_creation_method SHELXL-97
_cell_angle_alpha 90.00
_cell_angle_beta 113.4720(10)
_cell_angle_gamma 90.00
_cell_formula_units_Z 4
_cell_length_a 14.4185(10)
_cell_length_b 13.8166(10)
_cell_length_c 18.0792(16)
_cell_measurement_temperature 233(2)
_cell_volume 3303.6(4)
_computing_cell_refinement SMART
_computing_data_collection SMART
_computing_data_reduction SAINT
_computing_molecular_graphics SHELXTL
_computing_publication_material 'SHELXL-97 (Sheldrick, 1997)'
_computing_structure_refinement 'SHELXL-97 (Sheldrick, 1997)'
_computing_structure_solution 'SHELXS-97 (Sheldrick, 1990)'
_diffrn_ambient_temperature 293(2)
_diffrn_measured_fraction_theta_full 0.973
_diffrn_measured_fraction_theta_max 0.973
_diffrn_measurement_device_type 'Bruker SMART CCD area detector system'
_diffrn_measurement_method 'rotation around \o axis, 0.3 deg/frame'
_diffrn_radiation_monochromator graphite
_diffrn_radiation_source 'fine-focus sealed tube'
_diffrn_radiation_type MoK\a
_diffrn_radiation_wavelength 0.71073
_diffrn_reflns_av_R_equivalents 0.1006
_diffrn_reflns_av_sigmaI/netI 0.0754
_diffrn_reflns_limit_h_max 19
_diffrn_reflns_limit_h_min -18
_diffrn_reflns_limit_k_max 13
_diffrn_reflns_limit_k_min -18
_diffrn_reflns_limit_l_max 19
_diffrn_reflns_limit_l_min -23
_diffrn_reflns_number 21286
_diffrn_reflns_theta_full 28.29
_diffrn_reflns_theta_max 28.29
_diffrn_reflns_theta_min 1.54
_exptl_absorpt_coefficient_mu 3.773
_exptl_absorpt_correction_type empirical
_exptl_absorpt_process_details 'performed by SADABS'
_exptl_crystal_colour black
_exptl_crystal_density_diffrn 1.481
_exptl_crystal_density_method 'not measured'
_exptl_crystal_description block
_exptl_crystal_F_000 1504
_exptl_crystal_size_max 0.250
_exptl_crystal_size_mid 0.110
_exptl_crystal_size_min 0.030
_refine_diff_density_max 1.016
_refine_diff_density_min -1.828
_refine_diff_density_rms 0.175
_refine_ls_extinction_method none
_refine_ls_goodness_of_fit_ref 1.134
_refine_ls_hydrogen_treatment mixed
_refine_ls_matrix_type full
_refine_ls_number_parameters 317
_refine_ls_number_reflns 7980
_refine_ls_number_restraints 0
_refine_ls_restrained_S_all 1.134
_refine_ls_R_factor_all 0.0468
_refine_ls_R_factor_gt 0.0330
_refine_ls_shift/su_max 0.009
_refine_ls_shift/su_mean 0.001
_refine_ls_structure_factor_coef Fsqd
_refine_ls_weighting_details 'calc w=1/[\s^2^(Fo^2^)+(0.0393P)^2^+4.5517P] where P=(Fo^2^+2Fc^2^)/3'
_refine_ls_weighting_scheme calc
_refine_ls_wR_factor_gt 0.0875
_refine_ls_wR_factor_ref 0.1050
_reflns_number_gt 6485
_reflns_number_total 7980
_reflns_threshold_expression >2sigma(I)
_cod_data_source_file ic001046w_4.cif
_cod_data_source_block '[Et4N]2[6]'
_cod_original_sg_symbol_H-M 'P 1 21/c 1'
_cod_database_code 4319261

loop_
_symmetry_equiv_pos_as_xyz
'x, y, z'
'-x+1/2, y+1/2, -z+1/2'
'-x, -y, -z'
'x-1/2, -y-1/2, z-1/2'

loop_
_atom_site_label
_atom_site_type_symbol
_atom_site_fract_x
_atom_site_fract_y
_atom_site_fract_z
_atom_site_U_iso_or_equiv
_atom_site_adp_type
_atom_site_occupancy
_atom_site_symmetry_multiplicity
_atom_site_calc_flag
_atom_site_refinement_flags
_atom_site_disorder_assembly
_atom_site_disorder_group
W1 W 0.536242(12) 0.124219(12) 0.800285(9) 0.02592(7) Uani 1 1 d . . .
S1 S 0.57517(10) 0.29742(9) 0.79828(8) 0.0383(3) Uani 1 1 d . . .
S2 S 0.42440(10) 0.19332(9) 0.85862(8) 0.0388(3) Uani 1 1 d . . .
S3 S 0.55137(8) -0.02098(8) 0.88241(7) 0.0324(2) Uani 1 1 d . . .
S4 S 0.71413(8) 0.08279(9) 0.83689(7) 0.0353(2) Uani 1 1 d . . .
C1 C 0.4154(3) 0.0570(4) 0.7305(3) 0.0323(9) Uani 1 1 d . . .
C2 C 0.5289(4) 0.1328(3) 0.6916(3) 0.0363(10) Uani 1 1 d . . .
O1 O 0.3435(3) 0.0173(3) 0.6855(2) 0.0467(9) Uani 1 1 d . . .
O2 O 0.5178(3) 0.1374(3) 0.6234(2) 0.0490(10) Uani 1 1 d . . .
C5 C 0.6775(3) -0.0607(3) 0.9225(3) 0.0306(9) Uani 1 1 d . . .
C6 C 0.7474(3) -0.0177(4) 0.9026(3) 0.0338(9) Uani 1 1 d . . .
C9 C 0.6954(4) -0.1486(4) 0.9758(3) 0.0450(12) Uani 1 1 d . . .
H9A H 0.7654 -0.1666 0.9955 0.083(3) Uiso 1 1 calc R . .
H9B H 0.6544 -0.2011 0.9453 0.083(3) Uiso 1 1 calc R . .
H9C H 0.6779 -0.1339 1.0205 0.083(3) Uiso 1 1 calc R . .
C3 C 0.5042(4) 0.3642(4) 0.8409(3) 0.0428(12) Uani 1 1 d . . .
C4 C 0.4408(4) 0.3204(4) 0.8666(3) 0.0429(12) Uani 1 1 d . . .
C10 C 0.8555(4) -0.0483(4) 0.9277(3) 0.0465(12) Uani 1 1 d . . .
H10A H 0.8690 -0.1029 0.9633 0.083(3) Uiso 1 1 calc R . .
H10B H 0.8993 0.0043 0.9549 0.083(3) Uiso 1 1 calc R . .
H10C H 0.8673 -0.0660 0.8808 0.083(3) Uiso 1 1 calc R . .
C8 C 0.3767(6) 0.3723(5) 0.9031(4) 0.067(2) Uani 1 1 d . . .
H8A H 0.3902 0.4405 0.9052 0.083(3) Uiso 1 1 calc R . .
H8B H 0.3927 0.3485 0.9566 0.083(3) Uiso 1 1 calc R . .
H8C H 0.3065 0.3610 0.8705 0.083(3) Uiso 1 1 calc R . .
N2 N 0.2280(3) 0.3054(3) 0.6001(2) 0.0376(9) Uani 1 1 d . . .
N1 N 0.9271(3) 0.3106(3) 0.8425(2) 0.0350(8) Uani 1 1 d . . .
C15 C 0.8570(4) 0.3449(4) 0.8823(3) 0.0461(12) Uani 1 1 d . . .
H15A H 0.8000 0.3009 0.8672 0.083(3) Uiso 1 1 calc R . .
H15B H 0.8933 0.3411 0.9404 0.083(3) Uiso 1 1 calc R . .
C11 C 0.9579(4) 0.2066(4) 0.8712(3) 0.0463(12) Uani 1 1 d . . .
H11A H 0.9927 0.2074 0.9295 0.083(3) Uiso 1 1 calc R . .
H11B H 0.8968 0.1686 0.8581 0.083(3) Uiso 1 1 calc R . .
C17 C 1.0182(4) 0.3769(4) 0.8637(4) 0.0471(13) Uani 1 1 d . . .
H17A H 1.0595 0.3536 0.8361 0.083(3) Uiso 1 1 calc R . .
H17B H 0.9945 0.4411 0.8430 0.083(3) Uiso 1 1 calc R . .
C25 C 0.3419(4) 0.3095(4) 0.6311(3) 0.0439(12) Uani 1 1 d . . .
H25A H 0.3676 0.3394 0.6841 0.083(3) Uiso 1 1 calc R . .
H25B H 0.3675 0.2437 0.6378 0.083(3) Uiso 1 1 calc R . .
C13 C 0.8737(4) 0.3149(4) 0.7512(3) 0.0461(12) Uani 1 1 d . . .
H13A H 0.9211 0.2959 0.7281 0.083(3) Uiso 1 1 calc R . .
H13B H 0.8543 0.3815 0.7355 0.083(3) Uiso 1 1 calc R . .
C16 C 0.8175(5) 0.4459(5) 0.8606(4) 0.0590(16) Uani 1 1 d . . .
H16A H 0.7745 0.4617 0.8881 0.083(3) Uiso 1 1 calc R . .
H16B H 0.7794 0.4502 0.8034 0.083(3) Uiso 1 1 calc R . .
H16C H 0.8731 0.4904 0.8765 0.083(3) Uiso 1 1 calc R . .
C19 C 0.1828(5) 0.4071(5) 0.5856(5) 0.0629(19) Uani 1 1 d . . .
H19A H 0.1938 0.4359 0.5409 0.083(3) Uiso 1 1 calc R . .
H19B H 0.1103 0.4018 0.5699 0.083(3) Uiso 1 1 calc R . .
C21 C 0.2048(5) 0.2514(5) 0.6637(4) 0.0599(17) Uani 1 1 d . . .
H21A H 0.2306 0.2884 0.7134 0.083(3) Uiso 1 1 calc R . .
H21B H 0.2398 0.1897 0.6741 0.083(3) Uiso 1 1 calc R . .
C26 C 0.3834(5) 0.3627(5) 0.5798(5) 0.0649(19) Uani 1 1 d . . .
H26A H 0.4560 0.3617 0.6048 0.083(3) Uiso 1 1 calc R . .
H26B H 0.3602 0.4285 0.5736 0.083(3) Uiso 1 1 calc R . .
H26C H 0.3610 0.3324 0.5278 0.083(3) Uiso 1 1 calc R . .
C12 C 1.0240(6) 0.1566(5) 0.8371(4) 0.0626(17) Uani 1 1 d . . .
H12A H 1.0382 0.0920 0.8583 0.083(3) Uiso 1 1 calc R . .
H12B H 1.0862 0.1917 0.8515 0.083(3) Uiso 1 1 calc R . .
H12C H 0.9900 0.1538 0.7794 0.083(3) Uiso 1 1 calc R . .
C14 C 0.7797(5) 0.2513(5) 0.7151(3) 0.0588(16) Uani 1 1 d . . .
H14A H 0.7510 0.2580 0.6575 0.083(3) Uiso 1 1 calc R . .
H14B H 0.7309 0.2709 0.7360 0.083(3) Uiso 1 1 calc R . .
H14C H 0.7980 0.1849 0.7291 0.083(3) Uiso 1 1 calc R . .
C18 C 1.0843(6) 0.3852(6) 0.9526(4) 0.070(2) Uani 1 1 d . . .
H18A H 1.1400 0.4277 0.9601 0.083(3) Uiso 1 1 calc R . .
H18B H 1.1096 0.3224 0.9738 0.083(3) Uiso 1 1 calc R . .
H18C H 1.0453 0.4109 0.9805 0.083(3) Uiso 1 1 calc R . .
C23 C 0.1866(5) 0.2527(6) 0.5197(3) 0.0619(17) Uani 1 1 d . . .
H23A H 0.2066 0.2880 0.4820 0.083(3) Uiso 1 1 calc R . .
H23B H 0.1134 0.2538 0.4988 0.083(3) Uiso 1 1 calc R . .
C7 C 0.5205(6) 0.4733(4) 0.8425(4) 0.0641(18) Uani 1 1 d . . .
H7A H 0.4799 0.5043 0.8667 0.083(3) Uiso 1 1 calc R . .
H7B H 0.5014 0.4967 0.7885 0.083(3) Uiso 1 1 calc R . .
H7C H 0.5905 0.4876 0.8735 0.083(3) Uiso 1 1 calc R . .
C24 C 0.2214(7) 0.1464(6) 0.5224(5) 0.077(2) Uani 1 1 d . . .
H24A H 0.1919 0.1190 0.4693 0.083(3) Uiso 1 1 calc R . .
H24B H 0.2002 0.1100 0.5582 0.083(3) Uiso 1 1 calc R . .
H24C H 0.2938 0.1443 0.5415 0.083(3) Uiso 1 1 calc R . .
C20 C 0.2238(8) 0.4723(5) 0.6550(5) 0.088(3) Uani 1 1 d . . .
H20A H 0.1927 0.5348 0.6405 0.083(3) Uiso 1 1 calc R . .
H20B H 0.2955 0.4784 0.6712 0.083(3) Uiso 1 1 calc R . .
H20C H 0.2101 0.4464 0.6989 0.083(3) Uiso 1 1 calc R . .
C22 C 0.0912(6) 0.2333(6) 0.6392(6) 0.093(3) Uani 1 1 d . . .
H22A H 0.0810 0.1996 0.6818 0.083(3) Uiso 1 1 calc R . .
H22B H 0.0655 0.1948 0.5910 0.083(3) Uiso 1 1 calc R . .
H22C H 0.0561 0.2941 0.6294 0.083(3) Uiso 1 1 calc R . .

loop_
_atom_site_aniso_label
_atom_site_aniso_U_11
_atom_site_aniso_U_22
_atom_site_aniso_U_33
_atom_site_aniso_U_23
_atom_site_aniso_U_13
_atom_site_aniso_U_12
W1 0.02312(10) 0.02700(10) 0.02371(10) 0.00001(6) 0.00518(6) 0.00195(6)
S1 0.0360(6) 0.0302(6) 0.0428(6) 0.0018(5) 0.0095(5) -0.0007(5)
S2 0.0391(6) 0.0363(6) 0.0441(7) -0.0010(5) 0.0200(5) 0.0064(5)
S3 0.0288(5) 0.0326(6) 0.0351(6) 0.0076(4) 0.0122(4) 0.0037(4)
S4 0.0244(5) 0.0357(6) 0.0430(6) 0.0071(5) 0.0104(5) 0.0007(5)
C1 0.028(2) 0.038(2) 0.029(2) -0.0005(18) 0.0091(17) 0.0061(19)
C2 0.035(2) 0.033(2) 0.038(2) 0.0047(18) 0.0110(19) 0.0080(19)
O1 0.0310(17) 0.057(2) 0.0414(19) -0.0125(17) 0.0026(15) -0.0057(17)
O2 0.058(2) 0.058(2) 0.0354(19) 0.0084(16) 0.0222(17) 0.0167(19)
C5 0.033(2) 0.029(2) 0.026(2) -0.0002(16) 0.0071(17) 0.0043(18)
C6 0.028(2) 0.036(2) 0.030(2) 0.0009(18) 0.0046(17) 0.0023(19)
C9 0.050(3) 0.041(3) 0.045(3) 0.013(2) 0.019(2) 0.012(2)
C3 0.045(3) 0.031(3) 0.043(3) -0.003(2) 0.008(2) 0.004(2)
C4 0.047(3) 0.032(3) 0.044(3) -0.003(2) 0.012(2) 0.019(2)
C10 0.029(2) 0.048(3) 0.055(3) -0.001(2) 0.008(2) 0.009(2)
C8 0.086(5) 0.055(4) 0.069(4) -0.003(3) 0.040(4) 0.039(4)
N2 0.032(2) 0.043(2) 0.038(2) 0.0138(17) 0.0144(17) 0.0113(18)
N1 0.039(2) 0.034(2) 0.034(2) 0.0069(15) 0.0158(17) -0.0027(17)
C15 0.048(3) 0.046(3) 0.047(3) 0.004(2) 0.022(2) -0.004(3)
C11 0.048(3) 0.041(3) 0.043(3) 0.009(2) 0.011(2) -0.002(2)
C17 0.045(3) 0.047(3) 0.054(3) 0.004(2) 0.024(3) -0.011(2)
C25 0.032(2) 0.051(3) 0.047(3) 0.007(2) 0.015(2) 0.010(2)
C13 0.053(3) 0.050(3) 0.036(3) 0.012(2) 0.019(2) 0.000(3)
C16 0.064(4) 0.048(3) 0.075(4) -0.005(3) 0.039(3) -0.002(3)
C19 0.047(3) 0.057(4) 0.095(5) 0.039(4) 0.039(3) 0.022(3)
C21 0.075(4) 0.056(4) 0.064(4) 0.030(3) 0.044(3) 0.019(3)
C26 0.044(3) 0.066(4) 0.091(5) 0.013(3) 0.034(4) 0.003(3)
C12 0.067(4) 0.058(4) 0.062(4) 0.008(3) 0.025(3) 0.016(3)
C14 0.062(4) 0.068(4) 0.039(3) 0.008(3) 0.012(3) -0.015(3)
C18 0.058(4) 0.082(5) 0.063(4) -0.006(3) 0.017(3) -0.025(4)
C23 0.051(3) 0.082(5) 0.036(3) 0.011(3) 0.000(2) -0.001(3)
C7 0.076(5) 0.027(3) 0.083(5) 0.001(3) 0.025(4) 0.013(3)
C24 0.090(6) 0.074(5) 0.052(4) -0.020(3) 0.013(4) 0.005(4)
C20 0.127(8) 0.047(4) 0.119(7) 0.001(4) 0.080(6) 0.029(5)
C22 0.089(6) 0.063(5) 0.164(9) 0.033(5) 0.089(6) 0.006(4)

loop_
_atom_type_symbol
_atom_type_description
_atom_type_scat_dispersion_real
_atom_type_scat_dispersion_imag
_atom_type_scat_source
C C 0.0033 0.0016 'International Tables Vol C Tables 4.2.6.8 and 6.1.1.4'
H H 0.0000 0.0000 'International Tables Vol C Tables 4.2.6.8 and 6.1.1.4'
N N 0.0061 0.0033 'International Tables Vol C Tables 4.2.6.8 and 6.1.1.4'
O O 0.0106 0.0060 'International Tables Vol C Tables 4.2.6.8 and 6.1.1.4'
W W -0.8490 6.8722 'International Tables Vol C Tables 4.2.6.8 and 6.1.1.4'
S S 0.1246 0.1234 'International Tables Vol C Tables 4.2.6.8 and 6.1.1.4'

loop_
_geom_angle_atom_site_label_1
_geom_angle_atom_site_label_2
_geom_angle_atom_site_label_3
_geom_angle
_geom_angle_site_symmetry_1
_geom_angle_site_symmetry_3
_geom_angle_publ_flag
C2 W1 C1 72.3(2) . . yes
C2 W1 S2 129.61(14) . . yes
C1 W1 S2 83.74(13) . . yes
C2 W1 S4 85.19(15) . . yes
C1 W1 S4 129.73(14) . . yes
S2 W1 S4 140.78(4) . . yes
C2 W1 S3 128.47(14) . . yes
C1 W1 S3 80.90(14) . . yes
S2 W1 S3 88.46(4) . . yes
S4 W1 S3 79.29(4) . . yes
C2 W1 S1 81.13(15) . . yes
C1 W1 S1 127.50(14) . . yes
S2 W1 S1 79.64(4) . . yes
S4 W1 S1 90.62(4) . . yes
S3 W1 S1 146.94(4) . . yes
C3 S1 W1 109.05(19) . . yes
C4 S2 W1 109.43(19) . . yes
C5 S3 W1 109.46(16) . . yes
C6 S4 W1 109.91(16) . . yes
O1 C1 W1 177.0(4) . . yes
O1 C1 C2 123.3(4) . . yes
W1 C1 C2 53.75(17) . . yes
O2 C2 W1 175.7(4) . . yes
O2 C2 C1 122.2(4) . . yes
W1 C2 C1 53.98(17) . . yes
C6 C5 C9 125.1(4) . . yes
C6 C5 S3 121.2(3) . . yes
C9 C5 S3 113.6(4) . . yes
C5 C6 C10 126.6(5) . . yes
C5 C6 S4 119.9(3) . . yes
C10 C6 S4 113.4(4) . . yes
C4 C3 C7 124.5(5) . . yes
C4 C3 S1 121.0(4) . . yes
C7 C3 S1 114.5(5) . . yes
C3 C4 C8 124.2(5) . . yes
C3 C4 S2 120.9(4) . . yes
C8 C4 S2 114.9(5) . . yes
C23 N2 C21 111.6(5) . . yes
C23 N2 C25 109.2(4) . . yes
C21 N2 C25 105.8(4) . . yes
C23 N2 C19 107.5(5) . . yes
C21 N2 C19 111.9(4) . . yes
C25 N2 C19 110.9(4) . . yes
C13 N1 C17 105.2(4) . . yes
C13 N1 C15 110.7(4) . . yes
C17 N1 C15 111.2(4) . . yes
C13 N1 C11 111.0(4) . . yes
C17 N1 C11 112.0(4) . . yes
C15 N1 C11 106.7(4) . . yes
C16 C15 N1 114.8(4) . . yes
C12 C11 N1 116.1(5) . . yes
C18 C17 N1 115.4(5) . . yes
C26 C25 N2 115.8(5) . . yes
N1 C13 C14 114.9(4) . . yes
C20 C19 N2 114.9(6) . . yes
N2 C21 C22 113.2(6) . . yes
N2 C23 C24 115.2(5) . . yes

loop_
_geom_bond_atom_site_label_1
_geom_bond_atom_site_label_2
_geom_bond_distance
_geom_bond_site_symmetry_2
_geom_bond_publ_flag
W1 C2 1.928(5) . yes
W1 C1 1.934(5) . yes
W1 S2 2.4452(12) . yes
W1 S4 2.4478(11) . yes
W1 S3 2.4533(11) . yes
W1 S1 2.4616(12) . yes
S1 C3 1.766(6) . yes
S2 C4 1.770(5) . yes
S3 C5 1.757(5) . yes
S4 C6 1.765(5) . yes
C1 O1 1.168(6) . yes
C1 C2 2.277(7) . yes
C2 O2 1.181(6) . yes
C5 C6 1.337(7) . yes
C5 C9 1.506(7) . yes
C6 C10 1.500(6) . yes
C3 C4 1.325(8) . yes
C3 C7 1.524(7) . yes
C4 C8 1.513(7) . yes
N2 C23 1.520(8) . yes
N2 C21 1.517(6) . yes
N2 C25 1.510(6) . yes
N2 C19 1.527(7) . yes
N1 C13 1.520(6) . yes
N1 C17 1.521(7) . yes
N1 C15 1.531(7) . yes
N1 C11 1.531(7) . yes
C15 C16 1.499(9) . yes
C11 C12 1.497(9) . yes
C17 C18 1.512(9) . yes
C25 C26 1.485(8) . yes
C13 C14 1.526(8) . yes
C19 C20 1.464(11) . yes
C21 C22 1.537(10) . yes
C23 C24 1.545(10) . yes
